data_7059819
loop_
_publ_author_name
'Chang, Wen-Wen'
'Yang, Hua'
'Tian, Hai-Quan'
'Li, Da-Cheng'
'Dou, Jian-Min'

_publ_section_title
;
 3d--4f Metallacrown complexes with a new sandwich core: synthesis,
 structures and single molecule magnet behavior
;
_journal_issue 33
_journal_name_full 'New Journal of Chemistry'
_journal_page_first 14145
_journal_page_last 14150
_journal_paper_doi 10.1039/D0NJ00292E
_journal_volume 44
_journal_year 2020
_chemical_formula_sum 'C33 H120 Cl3 Cu8 N16 O43 Yb'
_chemical_formula_weight 2217.15
_space_group_crystal_system monoclinic
_space_group_IT_number 4
_space_group_name_Hall 'P 2yb'
_space_group_name_H-M_alt 'P 1 21 1'
_atom_sites_solution_hydrogens mixed
_audit_block_doi 10.5517/ccdc.csd.cc25g04t
_audit_creation_method SHELXL-2018/3
_audit_update_record
;
2020-06-23 deposited with the CCDC.	2020-07-20 downloaded from the CCDC.
;
_cell_angle_alpha 90
_cell_angle_beta 95.659(3)
_cell_angle_gamma 90
_cell_formula_units_Z 2
_cell_length_a 11.3776(3)
_cell_length_b 20.6630(6)
_cell_length_c 18.5000(5)
_cell_measurement_reflns_used 16423
_cell_measurement_temperature 130(11)
_cell_measurement_theta_max 71.2860
_cell_measurement_theta_min 4.2870
_cell_volume 4328.1(2)
_computing_data_collection 'Bruker FRAMBO'
_computing_molecular_graphics 'Bruker SHELXTL'
_computing_publication_material 'Bruker SHELXTL'
_computing_structure_refinement 'SHELXL-2018/3 (Sheldrick, 2018)'
_computing_structure_solution 'Bruker SHELXTL'
_diffrn_ambient_temperature 130(11)
_diffrn_measured_fraction_theta_full 0.995
_diffrn_measured_fraction_theta_max 0.995
_diffrn_measurement_device_type 'Xcalibur, Eos, Gemini'
_diffrn_radiation_type CuK\a
_diffrn_radiation_wavelength 1.54178
_diffrn_reflns_av_R_equivalents 0.0686
_diffrn_reflns_av_unetI/netI 0.0520
_diffrn_reflns_Laue_measured_fraction_full 0.995
_diffrn_reflns_Laue_measured_fraction_max 0.995
_diffrn_reflns_limit_h_max 13
_diffrn_reflns_limit_h_min -13
_diffrn_reflns_limit_k_max 24
_diffrn_reflns_limit_k_min -19
_diffrn_reflns_limit_l_max 17
_diffrn_reflns_limit_l_min -21
_diffrn_reflns_number 26482
_diffrn_reflns_point_group_measured_fraction_full 0.996
_diffrn_reflns_point_group_measured_fraction_max 0.996
_diffrn_reflns_theta_full 66.045
_diffrn_reflns_theta_max 66.045
_diffrn_reflns_theta_min 3.904
_exptl_absorpt_coefficient_mu 5.655
_exptl_absorpt_correction_T_max 1.00000
_exptl_absorpt_correction_T_min 0.32199
_exptl_absorpt_correction_type multi-scan
_exptl_absorpt_process_details sadabs
_exptl_crystal_colour black
_exptl_crystal_density_diffrn 1.701
_exptl_crystal_description block
_exptl_crystal_F_000 2254
_exptl_crystal_size_max 0.230
_exptl_crystal_size_mid 0.200
_exptl_crystal_size_min 0.120
_refine_diff_density_max 7.900
_refine_diff_density_min -2.370
_refine_diff_density_rms 0.384
_refine_ls_abs_structure_details
;
 Refined as a perfect inversion twin.
;
_refine_ls_abs_structure_Flack 0.5
_refine_ls_extinction_method none
_refine_ls_goodness_of_fit_ref 1.397
_refine_ls_hydrogen_treatment constr
_refine_ls_matrix_type full
_refine_ls_number_parameters 963
_refine_ls_number_reflns 12282
_refine_ls_number_restraints 2490
_refine_ls_restrained_S_all 1.330
_refine_ls_R_factor_all 0.1218
_refine_ls_R_factor_gt 0.1161
_refine_ls_shift/su_max 0.038
_refine_ls_shift/su_mean 0.001
_refine_ls_structure_factor_coef Fsqd
_refine_ls_weighting_details 'w=1/[\s^2^(Fo^2^)+(0.2000P)^2^] where P=(Fo^2^+2Fc^2^)/3'
_refine_ls_weighting_scheme calc
_refine_ls_wR_factor_gt 0.2948
_refine_ls_wR_factor_ref 0.3049
_reflns_Friedel_coverage 0.942
_reflns_Friedel_fraction_full 0.996
_reflns_Friedel_fraction_max 0.996
_reflns_number_gt 11227
_reflns_number_total 12282
_reflns_threshold_expression 'I > 2\s(I)'
_cod_data_source_file d0nj00292e2.cif
_cod_data_source_block 2_sq
_cod_depositor_comments
;Adding full bibliography for 7059818--7059819.cif.

 Adding full bibliography for 7059818--7059819.cif.
;
_cod_original_sg_symbol_H-M 'P 21'
_cod_database_code 7059819
_shelx_shelxl_version_number 2018/3
_shelx_space_group_comment
;
The symmetry employed for this shelxl refinement is uniquely defined
by the following loop, which should always be used as a source of
symmetry information in preference to the above space-group names.
They are only intended as comments.
;
_shelx_estimated_absorpt_t_min 0.356
_shelx_estimated_absorpt_t_max 0.550

loop_
_space_group_symop_operation_xyz
'x, y, z'
'-x, y+1/2, -z'

loop_
_atom_site_label
_atom_site_type_symbol
_atom_site_fract_x
_atom_site_fract_y
_atom_site_fract_z
_atom_site_U_iso_or_equiv
_atom_site_adp_type
_atom_site_occupancy
_atom_site_site_symmetry_order
_atom_site_calc_flag
_atom_site_refinement_flags_posn
_atom_site_refinement_flags_adp
_atom_site_refinement_flags_occupancy
_atom_site_disorder_assembly
_atom_site_disorder_group
Cl3 Cl 0.2543(5) 0.3059(6) 0.2496(3) 0.0449(13) Uani 1 1 d D U . . .
Cu1 Cu 0.0202(3) -0.07290(15) 0.19952(15) 0.0275(7) Uani 1 1 d . U . . .
Cu2 Cu -0.0066(3) -0.29217(15) 0.17350(16) 0.0267(7) Uani 1 1 d . U . . .
Cu3 Cu 0.2162(3) -0.31873(15) 0.39072(15) 0.0262(6) Uani 1 1 d . U . . .
Cu4 Cu 0.2393(3) -0.09905(16) 0.41828(15) 0.0270(7) Uani 1 1 d . U . . .
Cu5 Cu 0.3016(3) -0.05512(15) 0.13383(15) 0.0286(7) Uani 1 1 d . U . . .
Cu6 Cu 0.5132(3) -0.11955(16) 0.34460(16) 0.0297(7) Uani 1 1 d . U . . .
Cu7 Cu 0.4571(3) -0.33090(16) 0.27751(17) 0.0314(7) Uani 1 1 d . U . . .
Cu8 Cu 0.2374(3) -0.26713(16) 0.06970(15) 0.0297(7) Uani 1 1 d . U . . .
Yb1 Yb 0.24861(7) -0.19426(8) 0.25079(4) 0.0174(3) Uani 1 1 d . U . . .
Cl1 Cl 0.9531(5) 0.6049(3) 0.9503(3) 0.0205(11) Uani 0.738(9) 1 d . U P A 1
Cl2 Cl 0.5456(6) 0.0077(3) 0.5519(3) 0.0250(12) Uani 0.727(10) 1 d . U P B 1
Cl1' Cl 0.997(2) 0.5555(14) 0.9983(11) 0.0205(11) Uani 0.262(9) 1 d . U P A 2
Cl2' Cl 0.497(2) 0.0559(14) 0.4993(11) 0.0250(12) Uani 0.273(10) 1 d . U P B 2
N1 N 0.1665(15) -0.0631(9) 0.3284(9) 0.026(3) Uani 1 1 d . U . . .
N2 N 0.2634(17) -0.0142(9) 0.4673(9) 0.029(3) Uani 1 1 d . U . . .
H2A H 0.205191 -0.008204 0.495362 0.035 Uiso 1 1 calc R U . . .
H2B H 0.330585 -0.015899 0.496248 0.035 Uiso 1 1 calc R U . . .
N3 N -0.0035(15) -0.1578(9) 0.1575(9) 0.025(3) Uani 1 1 d . U . . .
N4 N -0.0812(18) -0.0302(11) 0.1200(10) 0.041(4) Uani 1 1 d . U . . .
H4A H -0.149674 -0.019730 0.136345 0.049 Uiso 1 1 calc R U . . .
H4B H -0.046433 0.006379 0.108147 0.049 Uiso 1 1 calc R U . . .
N5 N 0.0976(15) -0.3288(9) 0.2515(9) 0.026(3) Uani 1 1 d . U . . .
N6 N -0.0628(16) -0.3807(9) 0.1366(10) 0.031(3) Uani 1 1 d . U . . .
H6A H -0.133567 -0.388240 0.151507 0.037 Uiso 1 1 calc R U . . .
H6B H -0.071451 -0.379779 0.088289 0.037 Uiso 1 1 calc R U . . .
N7 N 0.2648(15) -0.2331(9) 0.4223(9) 0.026(3) Uani 1 1 d . U . . .
N8 N 0.2915(15) -0.3641(9) 0.4819(8) 0.027(3) Uani 1 1 d . U . . .
H8A H 0.235302 -0.374389 0.510064 0.032 Uiso 1 1 calc R U . . .
H8B H 0.325239 -0.400616 0.469075 0.032 Uiso 1 1 calc R U . . .
N9 N 0.2230(15) -0.1714(8) 0.0759(8) 0.022(3) Uani 1 1 d . U . . .
N10 N 0.1575(19) -0.2702(11) -0.0300(11) 0.040(4) Uani 1 1 d . U . . .
H10A H 0.212252 -0.275908 -0.060675 0.048 Uiso 1 1 calc R U . . .
H10B H 0.110654 -0.304796 -0.033631 0.048 Uiso 1 1 calc R U . . .
N11 N 0.3794(14) -0.0559(8) 0.2329(8) 0.022(3) Uani 1 1 d . U . . .
N12 N 0.3094(19) 0.0398(10) 0.1246(10) 0.036(4) Uani 1 1 d . U . . .
H12A H 0.368163 0.049858 0.098223 0.043 Uiso 1 1 calc R U . . .
H12B H 0.242495 0.053744 0.100558 0.043 Uiso 1 1 calc R U . . .
N13 N 0.5031(14) -0.2119(8) 0.3493(8) 0.024(3) Uani 1 1 d . U . . .
N14 N 0.6252(16) -0.1152(10) 0.4366(10) 0.034(3) Uani 1 1 d . U . . .
H14A H 0.697134 -0.106371 0.424186 0.041 Uiso 1 1 calc R U . . .
H14B H 0.603463 -0.082134 0.463077 0.041 Uiso 1 1 calc R U . . .
N15 N 0.3486(15) -0.3303(9) 0.1906(8) 0.026(3) Uani 1 1 d . U . . .
N16 N 0.4755(17) -0.4272(9) 0.2746(10) 0.035(4) Uani 1 1 d . U . . .
H16A H 0.542572 -0.436188 0.255673 0.042 Uiso 1 1 calc R U . . .
H16B H 0.482601 -0.441905 0.320057 0.042 Uiso 1 1 calc R U . . .
O1 O 0.1320(13) -0.1059(8) 0.2712(8) 0.031(2) Uani 1 1 d . U . . .
O2 O 0.0512(14) 0.0050(8) 0.2559(8) 0.033(3) Uani 1 1 d . U . . .
O3 O 0.0580(12) -0.2094(7) 0.1952(7) 0.026(2) Uani 1 1 d . U . . .
O4 O -0.1014(13) -0.2424(8) 0.0983(8) 0.031(3) Uani 1 1 d . U . . .
O5 O 0.1635(12) -0.2855(7) 0.2979(7) 0.023(2) Uani 1 1 d . U . . .
O6 O 0.1572(14) -0.3957(8) 0.3446(8) 0.032(3) Uani 1 1 d . U . . .
O7 O 0.2347(13) -0.1827(8) 0.3729(7) 0.031(2) Uani 1 1 d . U . . .
O8 O 0.3092(13) -0.1494(8) 0.5009(7) 0.031(3) Uani 1 1 d . U . . .
O9 O 0.2718(12) -0.1450(7) 0.1408(7) 0.027(2) Uani 1 1 d . U . . .
O10 O 0.2281(14) -0.0689(7) 0.0350(7) 0.031(3) Uani 1 1 d . U . . .
O11 O 0.3918(13) -0.1185(7) 0.2647(8) 0.031(2) Uani 1 1 d . U . . .
O12 O 0.5124(13) -0.0246(7) 0.3278(7) 0.030(3) Uani 1 1 d . U . . .
O13 O 0.4258(12) -0.2431(7) 0.2919(8) 0.029(2) Uani 1 1 d . U . . .
O14 O 0.5686(13) -0.3181(7) 0.3636(8) 0.033(3) Uani 1 1 d . U . . .
O15 O 0.3026(13) -0.2693(7) 0.1669(7) 0.027(2) Uani 1 1 d . U . . .
O16 O 0.2710(15) -0.3587(8) 0.0759(8) 0.035(3) Uani 1 1 d . U . . .
O17 O 0.739(3) 0.8584(13) 0.2723(19) 0.115(8) Uani 1 1 d . U . . .
H17C H 0.802003 0.861726 0.300835 0.138 Uiso 1 1 d R U . . .
H17D H 0.737513 0.820255 0.254894 0.138 Uiso 1 1 d R U . . .
O18 O 0.437(3) 0.752(2) 0.021(2) 0.157(12) Uani 1 1 d . U . . .
H18D H 0.470639 0.716184 0.013201 0.188 Uiso 1 1 d R U . . .
H18E H 0.478459 0.771395 0.054271 0.188 Uiso 1 1 d R U . . .
O19 O 0.4850(19) 0.4199(16) 0.9093(14) 0.108(9) Uani 1 1 d . U . . .
H19B H 0.459744 0.381612 0.900988 0.129 Uiso 1 1 d R U . . .
H19C H 0.455354 0.435672 0.945878 0.129 Uiso 1 1 d R U . . .
O20 O -0.1571(18) -0.2722(10) 0.2544(10) 0.059(4) Uani 1 1 d . U . . .
H20F H -0.156519 -0.297792 0.290440 0.070 Uiso 1 1 d R U . . .
H20G H -0.224239 -0.275112 0.230200 0.070 Uiso 1 1 d R U . . .
O21 O 0.032(2) 0.8788(17) 0.4565(17) 0.091(8) Uani 1 1 d . U . . .
H21B H 0.039543 0.846990 0.485616 0.109 Uiso 1 1 d R U . . .
H21C H -0.011457 0.865690 0.419526 0.109 Uiso 1 1 d R U . . .
O22 O 0.293(2) 0.3203(13) 0.0973(10) 0.082(6) Uani 1 1 d D U . . .
H22E H 0.272270 0.286179 0.073911 0.098 Uiso 1 1 d R U . . .
H22F H 0.280511 0.314939 0.141461 0.098 Uiso 1 1 d R U . . .
O23 O 0.9693(18) 0.2684(11) 0.4193(11) 0.082(7) Uani 1 1 d . U . . .
H23C H 0.975072 0.252770 0.377334 0.098 Uiso 1 1 d R U . . .
H23D H 1.037721 0.267420 0.442124 0.098 Uiso 1 1 d R U . . .
O24 O 0.475(3) 0.3384(17) 0.3584(16) 0.152(13) Uani 1 1 d D U . . .
H24 H 0.432526 0.369251 0.345949 0.182 Uiso 1 1 calc R U . . .
O25 O 0.990(3) 0.8103(13) 0.3392(11) 0.081(7) Uani 1 1 d . U . . .
H25C H 1.035971 0.833509 0.316073 0.097 Uiso 1 1 d R U . . .
H25D H 0.952271 0.785049 0.309273 0.097 Uiso 1 1 d R U . . .
O26 O 0.631(3) 0.487(2) 0.063(2) 0.119(10) Uani 1 1 d . U . . .
H26E H 0.580519 0.456654 0.064700 0.143 Uiso 1 1 d R U . . .
H26F H 0.680010 0.475264 0.033220 0.143 Uiso 1 1 d R U . . .
O27 O 0.9835(18) 0.1257(10) 0.2103(12) 0.065(5) Uani 1 1 d . U . . .
H27C H 1.001478 0.089200 0.229389 0.078 Uiso 1 1 d R U . . .
H27D H 0.997699 0.124410 0.166060 0.078 Uiso 1 1 d R U . . .
O28 O 0.118(2) 0.1971(11) 0.3040(10) 0.071(5) Uani 1 1 d D U . . .
H28F H 0.077508 0.175995 0.270813 0.086 Uiso 1 1 d R U . . .
H28G H 0.153618 0.227505 0.284292 0.086 Uiso 1 1 d R U . . .
O29 O 0.080(2) 0.4008(11) 0.2962(13) 0.076(6) Uani 1 1 d D U . . .
H29A H 0.131224 0.374008 0.283357 0.092 Uiso 1 1 d R U . . .
H29B H 0.013084 0.391798 0.274647 0.115 Uiso 1 1 d R U . . .
O30 O 0.8027(18) 0.6298(14) 0.3636(12) 0.078(7) Uani 1 1 d . U . . .
H30E H 0.736473 0.648436 0.365544 0.093 Uiso 1 1 d R U . . .
H30F H 0.856483 0.653936 0.384005 0.093 Uiso 1 1 d R U . . .
O31 O 0.841(2) -0.2944(10) 0.5748(12) 0.119(8) Uani 1 1 d D U . . .
H31C H 0.892940 -0.315783 0.600455 0.143 Uiso 1 1 d R U . . .
H31D H 0.814200 -0.265734 0.601995 0.143 Uiso 1 1 d DR U . . .
O32 O 0.0091(19) 0.7011(12) 0.4299(11) 0.077(7) Uani 1 1 d . U . . .
H32F H 0.015705 0.714396 0.473592 0.093 Uiso 1 1 d R U . . .
H32G H -0.003405 0.733586 0.402123 0.093 Uiso 1 1 d R U . . .
O33 O 0.863(3) 0.5103(18) 0.4041(17) 0.105(9) Uani 1 1 d . U . . .
H33D H 0.877114 0.539739 0.373875 0.126 Uiso 1 1 d R U . . .
H33E H 0.835964 0.477639 0.380155 0.126 Uiso 1 1 d R U . . .
O34 O 0.883(3) 0.0989(17) 0.4184(17) 0.109(8) Uani 1 1 d D U . . .
H34C H 0.848897 0.062686 0.411143 0.130 Uiso 1 1 d R U . . .
H34D H 0.870547 0.121016 0.379723 0.130 Uiso 1 1 d R U . . .
O35 O 0.626(2) 0.6973(14) 0.1917(17) 0.105(9) Uani 1 1 d . U . . .
H35C H 0.595948 0.734973 0.186427 0.126 Uiso 1 1 d R U . . .
H35D H 0.621978 0.679463 0.150177 0.126 Uiso 1 1 d R U . . .
O36 O 0.2993(18) 0.0500(11) 0.8063(14) 0.084(8) Uani 1 1 d . U . . .
H36C H 0.320107 0.031921 0.846754 0.101 Uiso 1 1 d R U . . .
H36D H 0.322578 0.089061 0.808353 0.101 Uiso 1 1 d R U . . .
O37 O 0.496(3) 0.3770(19) 0.0615(18) 0.106(8) Uani 1 1 d . U . . .
H37C H 0.432345 0.364340 0.077620 0.128 Uiso 1 1 d R U . . .
H37D H 0.523344 0.345881 0.038090 0.128 Uiso 1 1 d R U . . .
O38 O 0.311(3) 0.5034(16) 0.8392(16) 0.078(10) Uani 0.5 1 d . U P . .
H38C H 0.369780 0.480425 0.855420 0.094 Uiso 0.5 1 d R U P . .
H38D H 0.306501 0.502894 0.793101 0.094 Uiso 0.5 1 d R U P . .
O39 O 0.479(3) 0.8216(17) 0.169(2) 0.143(9) Uani 1 1 d . U . . .
H39C H 0.411373 0.837337 0.155987 0.172 Uiso 1 1 d R U . . .
H39D H 0.475954 0.803006 0.209497 0.172 Uiso 1 1 d R U . . .
O40 O 0.392(4) 0.5714(17) 0.951(3) 0.110(12) Uani 0.5 1 d . U P . .
H40C H 0.429874 0.535906 0.953843 0.132 Uiso 0.5 1 d R U P . .
H40D H 0.338512 0.568316 0.916173 0.132 Uiso 0.5 1 d R U P . .
O41 O 0.756(3) 0.0259(13) 0.3193(12) 0.095(6) Uani 1 1 d D U . . .
H41C H 0.759256 0.060524 0.294808 0.113 Uiso 1 1 d R U . . .
H41D H 0.683976 0.015364 0.320358 0.113 Uiso 1 1 d R U . . .
O42 O 0.442(2) 0.146(2) 0.980(3) 0.21(2) Uani 1 1 d . U . . .
H42C H 0.480764 0.119411 1.007831 0.247 Uiso 1 1 d R U . . .
H42D H 0.383084 0.159401 1.001561 0.247 Uiso 1 1 d R U . . .
O43 O 0.766(2) 0.1313(14) 0.2202(16) 0.132(9) Uani 1 1 d D U . . .
H43C H 0.837420 0.135124 0.211803 0.159 Uiso 1 1 d R U . . .
H43D H 0.737156 0.098244 0.197483 0.159 Uiso 1 1 d R U . . .
O44 O 0.2269(15) 0.2133(10) 0.0172(9) 0.054(5) Uani 1 1 d . U . . .
H44C H 0.190706 0.236108 -0.016065 0.064 Uiso 1 1 d R U . . .
H44D H 0.209515 0.173739 0.009405 0.064 Uiso 1 1 d R U . . .
C1 C 0.1203(19) -0.0075(11) 0.3135(11) 0.029(3) Uani 1 1 d . U . . .
C2 C 0.143(2) 0.0496(13) 0.3672(13) 0.040(4) Uani 1 1 d . U . . .
H2C H 0.079968 0.051268 0.398513 0.048 Uiso 1 1 calc R U . . .
H2D H 0.141533 0.089638 0.339745 0.048 Uiso 1 1 calc R U . . .
C3 C 0.2684(19) 0.0453(11) 0.4176(10) 0.028(3) Uani 1 1 d . U . . .
H3 H 0.333242 0.040420 0.386843 0.034 Uiso 1 1 calc R U . . .
C4 C 0.289(3) 0.1001(12) 0.4633(13) 0.052(6) Uani 1 1 d . U . . .
H4C H 0.216201 0.113169 0.481270 0.078 Uiso 1 1 calc R U . . .
H4D H 0.318903 0.135011 0.436167 0.078 Uiso 1 1 calc R U . . .
H4E H 0.345546 0.089330 0.503445 0.078 Uiso 1 1 calc R U . . .
C5 C -0.0814(16) -0.1785(9) 0.1112(10) 0.022(3) Uani 1 1 d . U . . .
C6 C -0.1600(18) -0.1324(11) 0.0665(12) 0.030(4) Uani 1 1 d . U . . .
H6C H -0.184479 -0.152478 0.020073 0.035 Uiso 1 1 calc R U . . .
H6D H -0.230338 -0.124802 0.090913 0.035 Uiso 1 1 calc R U . . .
C7 C -0.105(2) -0.0704(12) 0.0536(12) 0.036(4) Uani 1 1 d . U . . .
H7 H -0.029951 -0.078702 0.033592 0.044 Uiso 1 1 calc R U . . .
C8 C -0.188(2) -0.0316(14) -0.0047(12) 0.043(6) Uani 1 1 d . U . . .
H8C H -0.225369 -0.061168 -0.039665 0.065 Uiso 1 1 calc R U . . .
H8D H -0.140937 -0.001248 -0.028937 0.065 Uiso 1 1 calc R U . . .
H8E H -0.246418 -0.008723 0.018921 0.065 Uiso 1 1 calc R U . . .
C9 C 0.0942(18) -0.3853(10) 0.2817(10) 0.024(3) Uani 1 1 d . U . . .
C10 C 0.0340(19) -0.4430(11) 0.2389(12) 0.030(4) Uani 1 1 d . U . . .
H10C H 0.082250 -0.481277 0.248905 0.036 Uiso 1 1 calc R U . . .
H10D H -0.041754 -0.450995 0.257041 0.036 Uiso 1 1 calc R U . . .
C11 C 0.0149(17) -0.4343(11) 0.1599(11) 0.027(3) Uani 1 1 d . U . . .
H11 H 0.091985 -0.425169 0.142763 0.033 Uiso 1 1 calc R U . . .
C12 C -0.028(2) -0.4987(11) 0.1256(13) 0.038(5) Uani 1 1 d . U . . .
H12C H 0.029820 -0.531607 0.137674 0.058 Uiso 1 1 calc R U . . .
H12D H -0.040739 -0.493957 0.073834 0.058 Uiso 1 1 calc R U . . .
H12E H -0.101267 -0.510799 0.144019 0.058 Uiso 1 1 calc R U . . .
C13 C 0.3004(18) -0.2092(11) 0.4849(10) 0.027(3) Uani 1 1 d . U . . .
C14 C 0.3377(18) -0.2579(10) 0.5460(10) 0.024(3) Uani 1 1 d . U . . .
H14C H 0.401201 -0.238580 0.577720 0.028 Uiso 1 1 calc R U . . .
H14D H 0.271431 -0.263956 0.574525 0.028 Uiso 1 1 calc R U . . .
C15 C 0.3788(18) -0.3247(11) 0.5227(11) 0.030(4) Uani 1 1 d . U . . .
H15 H 0.441779 -0.317155 0.491232 0.036 Uiso 1 1 calc R U . . .
C16 C 0.438(2) -0.3575(15) 0.5929(15) 0.049(6) Uani 1 1 d . U . . .
H16C H 0.395112 -0.346060 0.633348 0.073 Uiso 1 1 calc R U . . .
H16D H 0.518008 -0.343066 0.601911 0.073 Uiso 1 1 calc R U . . .
H2' H 0.436338 -0.403651 0.586792 0.073 Uiso 1 1 calc R U . . .
C17 C 0.2036(18) -0.1323(11) 0.0232(11) 0.027(3) Uani 1 1 d . U . . .
C18 C 0.152(2) -0.1534(11) -0.0487(11) 0.033(4) Uani 1 1 d . U . . .
H18A H 0.101872 -0.118829 -0.069202 0.039 Uiso 1 1 calc R U . . .
H18B H 0.216449 -0.157914 -0.079239 0.039 Uiso 1 1 calc R U . . .
C19 C 0.0850(19) -0.2121(12) -0.0544(11) 0.034(4) Uani 1 1 d . U . . .
H19 H 0.024764 -0.207756 -0.020353 0.041 Uiso 1 1 calc R U . . .
C20 C 0.016(2) -0.2225(13) -0.1314(12) 0.041(5) Uani 1 1 d . U . . .
H20A H 0.071518 -0.232166 -0.165952 0.061 Uiso 1 1 calc R U . . .
H20B H -0.026466 -0.183870 -0.145919 0.061 Uiso 1 1 calc R U . . .
H20C H -0.037912 -0.257880 -0.129338 0.061 Uiso 1 1 calc R U . . .
C21 C 0.440(2) -0.0139(12) 0.2660(11) 0.031(3) Uani 1 1 d . U . . .
C22 C 0.440(2) 0.0569(12) 0.2412(12) 0.038(4) Uani 1 1 d . U . . .
H22A H 0.451362 0.084749 0.283482 0.045 Uiso 1 1 calc R U . . .
H22B H 0.506302 0.063731 0.212616 0.045 Uiso 1 1 calc R U . . .
C23 C 0.328(2) 0.0751(11) 0.1968(11) 0.033(4) Uani 1 1 d . U . . .
H23 H 0.261194 0.066130 0.224828 0.039 Uiso 1 1 calc R U . . .
C24 C 0.329(3) 0.1475(13) 0.1787(15) 0.048(6) Uani 1 1 d . U . . .
H24A H 0.269736 0.169315 0.202724 0.072 Uiso 1 1 calc R U . . .
H24B H 0.314136 0.153332 0.127163 0.072 Uiso 1 1 calc R U . . .
H24C H 0.405507 0.165284 0.194958 0.072 Uiso 1 1 calc R U . . .
C25 C 0.5741(19) -0.2534(12) 0.3820(11) 0.029(3) Uani 1 1 d . U . . .
C26 C 0.665(2) -0.2293(12) 0.4398(12) 0.038(4) Uani 1 1 d . U . . .
H26A H 0.685704 -0.264814 0.472768 0.046 Uiso 1 1 calc R U . . .
H26B H 0.734849 -0.217924 0.416798 0.046 Uiso 1 1 calc R U . . .
C27 C 0.633(2) -0.1738(12) 0.4831(12) 0.036(4) Uani 1 1 d . U . . .
H27 H 0.553412 -0.182071 0.496536 0.043 Uiso 1 1 calc R U . . .
C28 C 0.710(2) -0.1647(12) 0.5519(14) 0.048(6) Uani 1 1 d D U . . .
H28A H 0.789461 -0.175972 0.544758 0.072 Uiso 1 1 calc DR U . . .
H28B H 0.682272 -0.191991 0.588826 0.072 Uiso 1 1 calc DR U . . .
H28C H 0.706506 -0.120299 0.566868 0.072 Uiso 1 1 calc R U . . .
C29 C 0.323(2) -0.3750(12) 0.1400(12) 0.032(3) Uani 1 1 d . U . . .
C30 C 0.363(2) -0.4427(11) 0.1515(11) 0.032(4) Uani 1 1 d . U . . .
H30A H 0.438195 -0.448089 0.131766 0.039 Uiso 1 1 calc R U . . .
H30B H 0.306380 -0.471073 0.124628 0.039 Uiso 1 1 calc R U . . .
C31 C 0.376(2) -0.4637(11) 0.2321(12) 0.035(4) Uani 1 1 d . U . . .
H31 H 0.302331 -0.455677 0.253421 0.041 Uiso 1 1 calc R U . . .
C32 C 0.407(2) -0.5356(12) 0.2377(13) 0.040(5) Uani 1 1 d . U . . .
H32A H 0.450259 -0.547783 0.197996 0.060 Uiso 1 1 calc R U . . .
H32B H 0.334995 -0.560388 0.235798 0.060 Uiso 1 1 calc R U . . .
H32C H 0.453426 -0.543817 0.282789 0.060 Uiso 1 1 calc R U . . .
C33 C 0.467(2) 0.2912(11) 0.3017(11) 0.039(5) Uani 1 1 d D U . . .
H33A H 0.499484 0.250935 0.320438 0.058 Uiso 1 1 calc R U . . .
H33B H 0.510909 0.305809 0.263033 0.058 Uiso 1 1 calc R U . . .
H33C H 0.385928 0.285123 0.283673 0.058 Uiso 1 1 calc R U . . .

loop_
_atom_site_aniso_label
_atom_site_aniso_U_11
_atom_site_aniso_U_22
_atom_site_aniso_U_33
_atom_site_aniso_U_23
_atom_site_aniso_U_13
_atom_site_aniso_U_12
Cl3 0.063(3) 0.025(3) 0.045(3) -0.0002(19) 0.002(2) -0.001(2)
Cu1 0.0408(15) 0.0145(16) 0.0250(14) 0.0022(11) -0.0081(11) 0.0045(13)
Cu2 0.0348(14) 0.0157(16) 0.0272(14) -0.0032(11) -0.0083(11) -0.0015(12)
Cu3 0.0407(15) 0.0145(15) 0.0214(13) -0.0001(11) -0.0066(11) -0.0016(12)
Cu4 0.0400(14) 0.0181(16) 0.0214(13) -0.0013(11) -0.0046(11) 0.0004(13)
Cu5 0.0446(16) 0.0175(15) 0.0215(14) 0.0020(11) -0.0078(11) -0.0042(13)
Cu6 0.0386(15) 0.0234(18) 0.0247(14) 0.0000(12) -0.0083(11) -0.0040(13)
Cu7 0.0409(15) 0.0194(17) 0.0309(15) -0.0014(12) -0.0113(12) 0.0068(14)
Cu8 0.0459(16) 0.0188(17) 0.0212(14) -0.0018(12) -0.0118(11) 0.0027(14)
Yb1 0.0264(5) 0.0089(5) 0.0153(4) -0.0002(3) -0.0057(3) 0.0001(3)
Cl1 0.038(3) 0.008(2) 0.014(2) -0.0007(18) -0.0088(18) 0.001(2)
Cl2 0.042(3) 0.007(3) 0.023(2) 0.005(2) -0.013(2) -0.003(2)
Cl1' 0.038(3) 0.008(2) 0.014(2) -0.0007(18) -0.0088(18) 0.001(2)
Cl2' 0.042(3) 0.007(3) 0.023(2) 0.005(2) -0.013(2) -0.003(2)
N1 0.039(6) 0.019(6) 0.020(5) -0.005(5) -0.004(5) -0.001(5)
N2 0.048(7) 0.019(7) 0.019(6) -0.003(5) -0.008(5) -0.003(6)
N3 0.030(5) 0.015(6) 0.028(6) -0.003(5) -0.012(5) -0.003(5)
N4 0.047(8) 0.034(8) 0.040(7) -0.004(7) -0.004(6) 0.011(7)
N5 0.034(5) 0.014(6) 0.027(5) 0.004(5) -0.013(5) 0.002(5)
N6 0.038(7) 0.022(7) 0.031(7) -0.003(6) -0.003(6) 0.007(6)
N7 0.039(6) 0.017(6) 0.019(5) -0.004(5) -0.006(5) -0.003(5)
N8 0.040(7) 0.021(7) 0.018(6) 0.004(6) -0.005(5) 0.005(6)
N9 0.036(5) 0.013(6) 0.018(5) 0.000(5) 0.001(5) 0.000(5)
N10 0.053(8) 0.025(8) 0.037(7) -0.001(7) -0.015(7) 0.003(7)
N11 0.036(6) 0.010(6) 0.020(5) 0.002(5) -0.005(5) -0.005(5)
N12 0.057(8) 0.022(8) 0.026(7) 0.004(6) -0.004(6) 0.001(7)
N13 0.031(5) 0.017(6) 0.022(5) -0.005(5) -0.009(5) -0.003(5)
N14 0.041(7) 0.027(8) 0.031(7) -0.002(6) -0.011(6) -0.018(6)
N15 0.043(6) 0.012(6) 0.019(5) -0.005(5) -0.009(5) 0.015(5)
N16 0.051(8) 0.016(7) 0.033(7) -0.009(6) -0.019(6) -0.003(7)
O1 0.047(5) 0.020(5) 0.024(5) -0.005(4) -0.008(4) 0.005(5)
O2 0.047(6) 0.022(6) 0.027(6) 0.001(5) -0.009(5) 0.010(6)
O3 0.033(5) 0.015(5) 0.025(5) 0.005(4) -0.017(4) -0.005(4)
O4 0.036(6) 0.022(6) 0.033(6) 0.002(5) -0.008(5) 0.004(5)
O5 0.035(5) 0.011(5) 0.021(4) 0.001(4) -0.013(4) -0.006(4)
O6 0.047(6) 0.017(6) 0.028(6) -0.002(5) -0.014(5) 0.000(6)
O7 0.047(5) 0.024(5) 0.021(5) 0.002(4) -0.008(4) 0.003(5)
O8 0.043(6) 0.026(7) 0.018(5) -0.003(5) -0.021(5) 0.003(6)
O9 0.040(5) 0.021(5) 0.018(5) 0.005(4) -0.006(4) 0.005(5)
O10 0.055(6) 0.019(6) 0.018(5) 0.012(5) -0.004(5) 0.002(5)
O11 0.042(5) 0.018(5) 0.029(5) 0.004(4) -0.010(4) -0.007(5)
O12 0.045(6) 0.017(6) 0.023(5) -0.007(5) -0.021(5) -0.002(5)
O13 0.036(5) 0.018(5) 0.030(5) 0.000(4) -0.015(4) 0.005(5)
O14 0.047(6) 0.013(6) 0.036(6) -0.003(5) -0.019(5) 0.010(6)
O15 0.042(5) 0.010(5) 0.026(5) -0.002(4) -0.013(4) 0.009(5)
O16 0.057(7) 0.016(6) 0.027(6) -0.009(5) -0.016(5) 0.002(6)
O17 0.15(2) 0.093(18) 0.106(16) 0.008(15) 0.033(15) -0.006(16)
O18 0.17(3) 0.13(3) 0.17(2) 0.07(2) 0.01(2) -0.01(2)
O19 0.061(12) 0.16(2) 0.101(16) 0.021(17) 0.013(12) -0.034(14)
O20 0.064(9) 0.058(11) 0.054(9) 0.007(9) 0.009(8) 0.010(9)
O21 0.069(13) 0.10(2) 0.103(17) 0.003(15) 0.016(12) -0.002(14)
O22 0.079(11) 0.066(13) 0.097(12) -0.006(11) -0.012(10) -0.015(11)
O23 0.072(12) 0.120(19) 0.061(11) 0.006(12) 0.043(10) -0.023(13)
O24 0.16(3) 0.13(3) 0.16(3) 0.05(2) 0.02(2) 0.01(2)
O25 0.134(19) 0.042(13) 0.062(12) -0.006(10) -0.008(12) -0.014(14)
O26 0.092(16) 0.13(2) 0.14(2) -0.036(19) 0.045(16) 0.000(17)
O27 0.091(12) 0.020(9) 0.079(12) 0.016(9) -0.013(10) 0.014(9)
O28 0.081(11) 0.068(13) 0.063(10) -0.004(10) -0.002(9) -0.008(11)
O29 0.105(15) 0.036(11) 0.084(13) -0.025(10) -0.016(12) 0.010(12)
O30 0.054(10) 0.089(17) 0.100(15) 0.029(13) 0.050(11) 0.024(11)
O31 0.147(16) 0.098(15) 0.109(15) 0.004(14) -0.003(14) -0.007(15)
O32 0.066(12) 0.091(18) 0.075(13) -0.028(12) 0.007(10) 0.003(12)
O33 0.095(16) 0.12(2) 0.113(19) 0.023(17) 0.058(15) 0.032(16)
O34 0.112(15) 0.106(18) 0.113(15) -0.007(15) 0.039(13) 0.002(15)
O35 0.091(16) 0.11(2) 0.121(19) 0.032(17) 0.044(15) -0.008(15)
O36 0.063(11) 0.065(15) 0.129(18) 0.046(13) 0.031(12) 0.014(11)
O37 0.094(14) 0.116(18) 0.115(17) -0.020(15) 0.038(13) -0.036(14)
O38 0.052(13) 0.12(2) 0.071(16) 0.018(15) 0.047(12) -0.018(14)
O39 0.165(19) 0.11(2) 0.150(18) 0.037(16) 0.003(16) -0.008(16)
O40 0.073(18) 0.16(3) 0.10(2) 0.03(2) 0.022(17) -0.033(19)
O41 0.107(11) 0.071(11) 0.103(11) -0.003(10) -0.003(10) -0.002(11)
O42 0.18(3) 0.22(3) 0.22(3) -0.04(2) 0.07(2) 0.03(2)
O43 0.128(17) 0.092(17) 0.173(18) -0.009(17) -0.009(16) -0.002(16)
O44 0.064(10) 0.047(11) 0.046(9) 0.029(8) -0.017(8) -0.012(9)
C1 0.042(7) 0.017(7) 0.027(6) -0.004(6) -0.006(6) 0.003(6)
C2 0.055(8) 0.029(8) 0.034(7) -0.008(7) -0.004(7) 0.000(7)
C3 0.038(7) 0.020(7) 0.024(6) -0.001(6) -0.007(6) 0.003(6)
C4 0.088(15) 0.035(13) 0.032(11) -0.009(10) -0.004(11) -0.010(12)
C5 0.030(6) 0.010(7) 0.025(6) 0.003(5) 0.002(5) 0.004(6)
C6 0.033(7) 0.019(8) 0.033(7) -0.009(7) -0.015(6) 0.002(7)
C7 0.048(8) 0.020(8) 0.039(8) -0.005(7) -0.010(7) 0.004(7)
C8 0.056(12) 0.044(14) 0.025(10) -0.004(10) -0.018(9) -0.007(12)
C9 0.037(6) 0.011(6) 0.023(6) -0.003(6) -0.008(6) -0.006(6)
C10 0.038(7) 0.012(7) 0.038(7) 0.004(7) -0.009(7) -0.002(7)
C11 0.032(7) 0.019(7) 0.029(7) 0.000(6) -0.004(6) 0.009(6)
C12 0.057(12) 0.010(10) 0.049(12) -0.003(9) 0.003(10) 0.010(10)
C13 0.037(6) 0.023(7) 0.021(6) -0.009(6) -0.001(6) -0.005(6)
C14 0.037(7) 0.015(7) 0.017(6) -0.002(6) -0.002(6) -0.007(6)
C15 0.040(7) 0.023(8) 0.026(7) -0.004(7) -0.004(6) 0.001(7)
C16 0.059(13) 0.034(14) 0.052(13) 0.017(11) -0.001(11) 0.004(12)
C17 0.038(7) 0.023(7) 0.019(6) 0.001(6) -0.008(6) 0.001(6)
C18 0.053(8) 0.020(8) 0.023(7) 0.008(6) -0.006(7) -0.001(7)
C19 0.042(7) 0.032(8) 0.026(7) -0.001(6) -0.009(6) 0.001(7)
C20 0.054(12) 0.033(13) 0.033(10) -0.010(9) -0.011(9) -0.017(10)
C21 0.047(7) 0.020(7) 0.023(6) 0.000(6) -0.005(6) 0.004(6)
C22 0.059(8) 0.024(8) 0.029(7) 0.002(7) -0.002(7) -0.013(7)
C23 0.052(8) 0.015(7) 0.028(7) 0.014(6) -0.007(6) 0.000(7)
C24 0.072(13) 0.021(11) 0.050(12) 0.001(10) -0.001(10) -0.004(11)
C25 0.034(7) 0.024(7) 0.025(7) -0.006(6) -0.012(6) -0.007(6)
C26 0.047(8) 0.028(8) 0.036(7) -0.001(7) -0.012(7) -0.004(7)
C27 0.040(7) 0.031(8) 0.033(7) -0.003(7) -0.014(6) -0.002(7)
C28 0.061(12) 0.034(12) 0.048(11) -0.027(10) -0.003(10) -0.004(10)
C29 0.044(7) 0.015(7) 0.033(7) 0.007(6) -0.014(6) -0.001(6)
C30 0.046(8) 0.018(8) 0.031(7) -0.003(7) -0.009(7) 0.004(7)
C31 0.048(7) 0.019(7) 0.033(7) -0.003(6) -0.013(7) -0.003(7)
C32 0.053(9) 0.020(9) 0.045(9) -0.004(8) -0.010(8) -0.009(8)
C33 0.066(12) 0.023(11) 0.024(9) -0.013(7) -0.014(8) 0.020(10)

loop_
_atom_type_symbol
_atom_type_description
_atom_type_scat_dispersion_real
_atom_type_scat_dispersion_imag
_atom_type_scat_source
C C 0.0181 0.0091 'International Tables Vol C Tables 4.2.6.8 and 6.1.1.4'
H H 0.0000 0.0000 'International Tables Vol C Tables 4.2.6.8 and 6.1.1.4'
N N 0.0311 0.0180 'International Tables Vol C Tables 4.2.6.8 and 6.1.1.4'
O O 0.0492 0.0322 'International Tables Vol C Tables 4.2.6.8 and 6.1.1.4'
Cl Cl 0.3639 0.7018 'International Tables Vol C Tables 4.2.6.8 and 6.1.1.4'
Cu Cu -1.9646 0.5888 'International Tables Vol C Tables 4.2.6.8 and 6.1.1.4'
Yb Yb -7.2108 4.4329 'International Tables Vol C Tables 4.2.6.8 and 6.1.1.4'

loop_
_geom_angle_atom_site_label_1
_geom_angle_atom_site_label_2
_geom_angle_atom_site_label_3
_geom_angle
_geom_angle_site_symmetry_1
_geom_angle_site_symmetry_3
_geom_angle_publ_flag
O1 Cu1 N3 90.8(7) . . ?
O1 Cu1 O2 81.1(7) . . ?
N3 Cu1 O2 170.9(7) . . ?
O1 Cu1 N4 172.3(9) . . ?
N3 Cu1 N4 93.3(8) . . ?
O2 Cu1 N4 95.2(8) . . ?
O1 Cu1 Yb1 32.2(5) . . ?
N3 Cu1 Yb1 63.2(5) . . ?
O2 Cu1 Yb1 110.1(5) . . ?
N4 Cu1 Yb1 147.2(6) . . ?
O3 Cu2 N5 89.9(7) . . ?
O3 Cu2 O4 81.5(6) . . ?
N5 Cu2 O4 171.4(8) . . ?
O3 Cu2 N6 171.4(7) . . ?
N5 Cu2 N6 92.7(8) . . ?
O4 Cu2 N6 95.8(7) . . ?
O3 Cu2 O20 89.9(7) . . ?
N5 Cu2 O20 91.4(7) . . ?
O4 Cu2 O20 88.6(6) . . ?
N6 Cu2 O20 98.2(7) . . ?
O3 Cu2 Yb1 31.9(4) . . ?
N5 Cu2 Yb1 61.7(5) . . ?
O4 Cu2 Yb1 110.0(5) . . ?
N6 Cu2 Yb1 146.0(5) . . ?
O20 Cu2 Yb1 104.1(5) . . ?
O5 Cu3 O6 80.2(6) . . ?
O5 Cu3 N7 89.8(7) . . ?
O6 Cu3 N7 170.0(7) . . ?
O5 Cu3 N8 170.4(7) . . ?
O6 Cu3 N8 95.0(7) . . ?
N7 Cu3 N8 94.9(7) . . ?
O5 Cu3 Yb1 32.3(4) . . ?
O6 Cu3 Yb1 108.9(5) . . ?
N7 Cu3 Yb1 61.8(5) . . ?
N8 Cu3 Yb1 146.6(5) . . ?
O7 Cu4 N1 88.8(7) . . ?
O7 Cu4 O8 81.6(6) . . ?
N1 Cu4 O8 170.4(7) . . ?
O7 Cu4 N2 173.6(7) . . ?
N1 Cu4 N2 94.7(7) . . ?
O8 Cu4 N2 95.0(7) . . ?
O7 Cu4 Yb1 32.0(4) . . ?
N1 Cu4 Yb1 61.8(5) . . ?
O8 Cu4 Yb1 109.3(5) . . ?
N2 Cu4 Yb1 147.6(5) . . ?
O9 Cu5 O10 81.8(6) . . ?
O9 Cu5 N11 89.8(6) . . ?
O10 Cu5 N11 171.0(7) . . ?
O9 Cu5 N12 172.2(8) . . ?
O10 Cu5 N12 94.7(7) . . ?
N11 Cu5 N12 94.0(8) . . ?
O9 Cu5 Yb1 32.3(4) . . ?
O10 Cu5 Yb1 110.8(4) . . ?
N11 Cu5 Yb1 61.8(5) . . ?
N12 Cu5 Yb1 147.0(5) . . ?
N13 Cu6 O11 90.3(7) . . ?
N13 Cu6 O12 172.9(6) . . ?
O11 Cu6 O12 82.9(6) . . ?
N13 Cu6 N14 92.4(8) . . ?
O11 Cu6 N14 172.4(8) . . ?
O12 Cu6 N14 94.6(7) . . ?
N13 Cu6 Yb1 63.3(5) . . ?
O11 Cu6 Yb1 31.3(4) . . ?
O12 Cu6 Yb1 110.5(4) . . ?
N14 Cu6 Yb1 146.8(5) . . ?
O13 Cu7 N15 89.8(7) . . ?
O13 Cu7 O14 82.6(6) . . ?
N15 Cu7 O14 171.7(7) . . ?
O13 Cu7 N16 171.3(7) . . ?
N15 Cu7 N16 92.6(8) . . ?
O14 Cu7 N16 95.5(7) . . ?
O13 Cu7 Yb1 31.7(4) . . ?
N15 Cu7 Yb1 62.1(5) . . ?
O14 Cu7 Yb1 111.3(4) . . ?
N16 Cu7 Yb1 145.6(6) . . ?
O15 Cu8 O16 82.1(6) . . ?
O15 Cu8 N10 174.8(8) . . ?
O16 Cu8 N10 95.4(8) . . ?
O15 Cu8 N9 89.7(6) . . ?
O16 Cu8 N9 171.0(7) . . ?
N10 Cu8 N9 93.0(8) . . ?
O15 Cu8 Yb1 32.7(4) . . ?
O16 Cu8 Yb1 111.1(4) . . ?
N10 Cu8 Yb1 147.0(7) . . ?
N9 Cu8 Yb1 62.3(4) . . ?
O11 Yb1 O7 86.3(5) . . ?
O11 Yb1 O1 81.5(6) . . ?
O7 Yb1 O1 70.1(5) . . ?
O11 Yb1 O9 69.6(5) . . ?
O7 Yb1 O9 147.7(5) . . ?
O1 Yb1 O9 85.0(5) . . ?
O11 Yb1 O13 70.7(5) . . ?
O7 Yb1 O13 82.2(5) . . ?
O1 Yb1 O13 141.9(5) . . ?
O9 Yb1 O13 108.0(5) . . ?
O11 Yb1 O15 107.7(5) . . ?
O7 Yb1 O15 141.1(5) . . ?
O1 Yb1 O15 146.3(5) . . ?
O9 Yb1 O15 69.2(5) . . ?
O13 Yb1 O15 69.4(5) . . ?
O11 Yb1 O5 147.4(5) . . ?
O7 Yb1 O5 69.1(5) . . ?
O1 Yb1 O5 108.2(5) . . ?
O9 Yb1 O5 140.7(5) . . ?
O13 Yb1 O5 84.5(5) . . ?
O15 Yb1 O5 81.8(5) . . ?
O11 Yb1 O3 140.8(5) . . ?
O7 Yb1 O3 107.3(5) . . ?
O1 Yb1 O3 69.7(5) . . ?
O9 Yb1 O3 81.5(5) . . ?
O13 Yb1 O3 146.0(5) . . ?
O15 Yb1 O3 84.9(5) . . ?
O5 Yb1 O3 69.7(5) . . ?
O11 Yb1 Cu8 110.4(4) . . ?
O7 Yb1 Cu8 160.8(4) . . ?
O1 Yb1 Cu8 120.4(3) . . ?
O9 Yb1 Cu8 51.2(4) . . ?
O13 Yb1 Cu8 94.1(4) . . ?
O15 Yb1 Cu8 26.0(3) . . ?
O5 Yb1 Cu8 91.8(3) . . ?
O3 Yb1 Cu8 66.0(4) . . ?
O11 Yb1 Cu6 26.3(4) . . ?
O7 Yb1 Cu6 67.8(4) . . ?
O1 Yb1 Cu6 92.7(4) . . ?
O9 Yb1 Cu6 94.1(4) . . ?
O13 Yb1 Cu6 51.7(4) . . ?
O15 Yb1 Cu6 109.8(4) . . ?
O5 Yb1 Cu6 121.1(3) . . ?
O3 Yb1 Cu6 162.2(4) . . ?
Cu8 Yb1 Cu6 123.99(7) . . ?
O11 Yb1 Cu1 92.3(4) . . ?
O7 Yb1 Cu1 93.9(4) . . ?
O1 Yb1 Cu1 25.6(3) . . ?
O9 Yb1 Cu1 67.1(3) . . ?
O13 Yb1 Cu1 162.7(4) . . ?
O15 Yb1 Cu1 120.8(3) . . ?
O5 Yb1 Cu1 109.9(3) . . ?
O3 Yb1 Cu1 51.1(4) . . ?
Cu8 Yb1 Cu1 94.85(7) . . ?
Cu6 Yb1 Cu1 111.25(8) . . ?
O11 Yb1 Cu4 67.3(4) . . ?
O7 Yb1 Cu4 26.4(4) . . ?
O1 Yb1 Cu4 51.3(3) . . ?
O9 Yb1 Cu4 121.4(4) . . ?
O13 Yb1 Cu4 93.1(4) . . ?
O15 Yb1 Cu4 162.2(3) . . ?
O5 Yb1 Cu4 94.0(3) . . ?
O3 Yb1 Cu4 109.9(4) . . ?
Cu8 Yb1 Cu4 171.17(8) . . ?
Cu6 Yb1 Cu4 57.78(7) . . ?
Cu1 Yb1 Cu4 76.92(7) . . ?
C1 N1 O1 108.9(16) . . ?
C1 N1 Cu4 131.5(15) . . ?
O1 N1 Cu4 118.0(13) . . ?
C3 N2 Cu4 116.4(12) . . ?
C3 N2 H2A 108.2 . . ?
Cu4 N2 H2A 108.2 . . ?
C3 N2 H2B 108.2 . . ?
Cu4 N2 H2B 108.2 . . ?
H2A N2 H2B 107.3 . . ?
C5 N3 O3 111.1(17) . . ?
C5 N3 Cu1 130.8(15) . . ?
O3 N3 Cu1 116.3(11) . . ?
C7 N4 Cu1 114.2(16) . . ?
C7 N4 H4A 108.7 . . ?
Cu1 N4 H4A 108.7 . . ?
C7 N4 H4B 108.7 . . ?
Cu1 N4 H4B 108.7 . . ?
H4A N4 H4B 107.6 . . ?
C9 N5 O5 110.3(15) . . ?
C9 N5 Cu2 129.3(14) . . ?
O5 N5 Cu2 117.3(13) . . ?
C11 N6 Cu2 115.1(14) . . ?
C11 N6 H6A 108.5 . . ?
Cu2 N6 H6A 108.5 . . ?
C11 N6 H6B 108.5 . . ?
Cu2 N6 H6B 108.5 . . ?
H6A N6 H6B 107.5 . . ?
C13 N7 O7 109.6(18) . . ?
C13 N7 Cu3 132.9(16) . . ?
O7 N7 Cu3 116.0(12) . . ?
C15 N8 Cu3 112.7(14) . . ?
C15 N8 H8A 109.0 . . ?
Cu3 N8 H8A 109.0 . . ?
C15 N8 H8B 109.0 . . ?
Cu3 N8 H8B 109.0 . . ?
H8A N8 H8B 107.8 . . ?
C17 N9 O9 116.1(18) . . ?
C17 N9 Cu8 126.8(15) . . ?
O9 N9 Cu8 114.4(11) . . ?
C19 N10 Cu8 116.3(15) . . ?
C19 N10 H10A 108.2 . . ?
Cu8 N10 H10A 108.2 . . ?
C19 N10 H10B 108.2 . . ?
Cu8 N10 H10B 108.2 . . ?
H10A N10 H10B 107.4 . . ?
C21 N11 O11 114.1(16) . . ?
C21 N11 Cu5 129.6(16) . . ?
O11 N11 Cu5 114.4(11) . . ?
C23 N12 Cu5 113.9(13) . . ?
C23 N12 H12A 108.8 . . ?
Cu5 N12 H12A 108.8 . . ?
C23 N12 H12B 108.8 . . ?
Cu5 N12 H12B 108.8 . . ?
H12A N12 H12B 107.7 . . ?
C25 N13 O13 110.7(16) . . ?
C25 N13 Cu6 130.4(15) . . ?
O13 N13 Cu6 116.2(11) . . ?
C27 N14 Cu6 116.7(13) . . ?
C27 N14 H14A 108.1 . . ?
Cu6 N14 H14A 108.1 . . ?
C27 N14 H14B 108.1 . . ?
Cu6 N14 H14B 108.1 . . ?
H14A N14 H14B 107.3 . . ?
C29 N15 O15 110.7(15) . . ?
C29 N15 Cu7 131.3(15) . . ?
O15 N15 Cu7 116.8(12) . . ?
C31 N16 Cu7 115.8(15) . . ?
C31 N16 H16A 108.3 . . ?
Cu7 N16 H16A 108.3 . . ?
C31 N16 H16B 108.3 . . ?
Cu7 N16 H16B 108.3 . . ?
H16A N16 H16B 107.4 . . ?
N1 O1 Cu1 115.1(12) . . ?
N1 O1 Yb1 119.9(11) . . ?
Cu1 O1 Yb1 122.2(7) . . ?
C1 O2 Cu1 110.1(14) . . ?
N3 O3 Cu2 114.4(10) . . ?
N3 O3 Yb1 120.5(11) . . ?
Cu2 O3 Yb1 122.8(7) . . ?
C5 O4 Cu2 108.3(12) . . ?
N5 O5 Cu3 115.2(11) . . ?
N5 O5 Yb1 120.3(10) . . ?
Cu3 O5 Yb1 121.9(6) . . ?
C9 O6 Cu3 113.3(13) . . ?
N7 O7 Cu4 112.8(11) . . ?
N7 O7 Yb1 121.8(11) . . ?
Cu4 O7 Yb1 121.6(7) . . ?
C13 O8 Cu4 108.7(12) . . ?
N9 O9 Cu5 112.8(10) . . ?
N9 O9 Yb1 121.2(11) . . ?
Cu5 O9 Yb1 121.8(7) . . ?
C17 O10 Cu5 110.7(11) . . ?
N11 O11 Cu6 111.3(10) . . ?
N11 O11 Yb1 122.9(10) . . ?
Cu6 O11 Yb1 122.4(7) . . ?
C21 O12 Cu6 106.6(13) . . ?
N13 O13 Cu7 114.9(10) . . ?
N13 O13 Yb1 119.2(11) . . ?
Cu7 O13 Yb1 123.2(7) . . ?
C25 O14 Cu7 110.0(12) . . ?
N15 O15 Cu8 114.6(10) . . ?
N15 O15 Yb1 120.1(10) . . ?
Cu8 O15 Yb1 121.3(7) . . ?
C29 O16 Cu8 111.9(14) . . ?
H17C O17 H17D 107.4 . . ?
H18D O18 H18E 107.4 . . ?
H19B O19 H19C 110.3 . . ?
Cu2 O20 H20F 115.3 . . ?
Cu2 O20 H20G 108.4 . . ?
H20F O20 H20G 107.9 . . ?
H21B O21 H21C 106.1 . . ?
H22E O22 H22F 108.4 . . ?
H23C O23 H23D 107.2 . . ?
C33 O24 H24 109.5 . . ?
H25C O25 H25D 108.4 . . ?
H26E O26 H26F 108.1 . . ?
H27C O27 H27D 108.1 . . ?
H28F O28 H28G 108.5 . . ?
H29A O29 H29B 109.5 . . ?
H30E O30 H30F 108.5 . . ?
H31C O31 H31D 107.5 . . ?
H32F O32 H32G 108.3 . . ?
H33D O33 H33E 108.0 . . ?
H34C O34 H34D 107.6 . . ?
H35C O35 H35D 108.1 . . ?
H36C O36 H36D 108.6 . . ?
H37C O37 H37D 108.3 . . ?
H38C O38 H38D 108.5 . . ?
H39C O39 H39D 107.6 . . ?
H40C O40 H40D 107.4 . . ?
H41C O41 H41D 108.7 . . ?
H42C O42 H42D 108.6 . . ?
H43C O43 H43D 108.0 . . ?
H44C O44 H44D 108.9 . . ?
N1 C1 O2 124(2) . . ?
N1 C1 C2 120.3(19) . . ?
O2 C1 C2 115(2) . . ?
C1 C2 C3 114.2(19) . . ?
C1 C2 H2C 108.7 . . ?
C3 C2 H2C 108.7 . . ?
C1 C2 H2D 108.7 . . ?
C3 C2 H2D 108.7 . . ?
H2C C2 H2D 107.6 . . ?
C4 C3 N2 107.2(18) . . ?
C4 C3 C2 112(2) . . ?
N2 C3 C2 107.7(18) . . ?
C4 C3 H3 109.8 . . ?
N2 C3 H3 109.8 . . ?
C2 C3 H3 109.8 . . ?
C3 C4 H4C 109.5 . . ?
C3 C4 H4D 109.5 . . ?
H4C C4 H4D 109.5 . . ?
C3 C4 H4E 109.5 . . ?
H4C C4 H4E 109.5 . . ?
H4D C4 H4E 109.5 . . ?
N3 C5 O4 123.5(19) . . ?
N3 C5 C6 120.3(19) . . ?
O4 C5 C6 116.2(17) . . ?
C7 C6 C5 114.2(17) . . ?
C7 C6 H6C 108.7 . . ?
C5 C6 H6C 108.7 . . ?
C7 C6 H6D 108.7 . . ?
C5 C6 H6D 108.7 . . ?
H6C C6 H6D 107.6 . . ?
C6 C7 N4 114(2) . . ?
C6 C7 C8 109.0(19) . . ?
N4 C7 C8 109(2) . . ?
C6 C7 H7 108.2 . . ?
N4 C7 H7 108.2 . . ?
C8 C7 H7 108.2 . . ?
C7 C8 H8C 109.5 . . ?
C7 C8 H8D 109.5 . . ?
H8C C8 H8D 109.5 . . ?
C7 C8 H8E 109.5 . . ?
H8C C8 H8E 109.5 . . ?
H8D C8 H8E 109.5 . . ?
N5 C9 O6 119.3(18) . . ?
N5 C9 C10 120.1(17) . . ?
O6 C9 C10 119.8(18) . . ?
C11 C10 C9 115.4(18) . . ?
C11 C10 H10C 108.4 . . ?
C9 C10 H10C 108.4 . . ?
C11 C10 H10D 108.4 . . ?
C9 C10 H10D 108.4 . . ?
H10C C10 H10D 107.5 . . ?
N6 C11 C10 114.4(17) . . ?
N6 C11 C12 112.2(17) . . ?
C10 C11 C12 108.4(19) . . ?
N6 C11 H11 107.2 . . ?
C10 C11 H11 107.2 . . ?
C12 C11 H11 107.2 . . ?
C11 C12 H12C 109.5 . . ?
C11 C12 H12D 109.5 . . ?
H12C C12 H12D 109.5 . . ?
C11 C12 H12E 109.5 . . ?
H12C C12 H12E 109.5 . . ?
H12D C12 H12E 109.5 . . ?
O8 C13 N7 126(2) . . ?
O8 C13 C14 117.0(17) . . ?
N7 C13 C14 116.7(19) . . ?
C15 C14 C13 116.8(16) . . ?
C15 C14 H14C 108.1 . . ?
C13 C14 H14C 108.1 . . ?
C15 C14 H14D 108.1 . . ?
C13 C14 H14D 108.1 . . ?
H14C C14 H14D 107.3 . . ?
N8 C15 C14 116.3(17) . . ?
N8 C15 C16 114(2) . . ?
C14 C15 C16 106.0(18) . . ?
N8 C15 H15 106.6 . . ?
C14 C15 H15 106.6 . . ?
C16 C15 H15 106.6 . . ?
C15 C16 H16C 109.5 . . ?
C15 C16 H16D 109.5 . . ?
H16C C16 H16D 109.5 . . ?
C15 C16 H2' 109.5 . . ?
H16C C16 H2' 109.5 . . ?
H16D C16 H2' 109.5 . . ?
N9 C17 O10 118.4(18) . . ?
N9 C17 C18 122(2) . . ?
O10 C17 C18 119.4(18) . . ?
C19 C18 C17 118.7(18) . . ?
C19 C18 H18A 107.6 . . ?
C17 C18 H18A 107.6 . . ?
C19 C18 H18B 107.6 . . ?
C17 C18 H18B 107.6 . . ?
H18A C18 H18B 107.1 . . ?
C18 C19 N10 112.4(18) . . ?
C18 C19 C20 113.4(19) . . ?
N10 C19 C20 112(2) . . ?
C18 C19 H19 106.2 . . ?
N10 C19 H19 106.2 . . ?
C20 C19 H19 106.2 . . ?
C19 C20 H20A 109.5 . . ?
C19 C20 H20B 109.5 . . ?
H20A C20 H20B 109.5 . . ?
C19 C20 H20C 109.5 . . ?
H20A C20 H20C 109.5 . . ?
H20B C20 H20C 109.5 . . ?
N11 C21 O12 124(2) . . ?
N11 C21 C22 123(2) . . ?
O12 C21 C22 112.8(19) . . ?
C23 C22 C21 112.2(19) . . ?
C23 C22 H22A 109.2 . . ?
C21 C22 H22A 109.2 . . ?
C23 C22 H22B 109.2 . . ?
C21 C22 H22B 109.2 . . ?
H22A C22 H22B 107.9 . . ?
C22 C23 N12 114(2) . . ?
C22 C23 C24 110(2) . . ?
N12 C23 C24 106.3(17) . . ?
C22 C23 H23 109.0 . . ?
N12 C23 H23 109.0 . . ?
C24 C23 H23 109.0 . . ?
C23 C24 H24A 109.5 . . ?
C23 C24 H24B 109.5 . . ?
H24A C24 H24B 109.5 . . ?
C23 C24 H24C 109.5 . . ?
H24A C24 H24C 109.5 . . ?
H24B C24 H24C 109.5 . . ?
N13 C25 O14 121.2(18) . . ?
N13 C25 C26 118(2) . . ?
O14 C25 C26 121(2) . . ?
C27 C26 C25 118(2) . . ?
C27 C26 H26A 107.9 . . ?
C25 C26 H26A 107.9 . . ?
C27 C26 H26B 107.9 . . ?
C25 C26 H26B 107.9 . . ?
H26A C26 H26B 107.2 . . ?
C26 C27 C28 115(2) . . ?
C26 C27 N14 109.0(19) . . ?
C28 C27 N14 113(2) . . ?
C26 C27 H27 106.5 . . ?
C28 C27 H27 106.5 . . ?
N14 C27 H27 106.5 . . ?
C27 C28 H28A 109.5 . . ?
C27 C28 H28B 109.5 . . ?
H28A C28 H28B 109.5 . . ?
C27 C28 H28C 109.5 . . ?
H28A C28 H28C 109.5 . . ?
H28B C28 H28C 109.5 . . ?
O16 C29 N15 120(2) . . ?
O16 C29 C30 118(2) . . ?
N15 C29 C30 121.1(19) . . ?
C29 C30 C31 113.8(19) . . ?
C29 C30 H30A 108.8 . . ?
C31 C30 H30A 108.8 . . ?
C29 C30 H30B 108.8 . . ?
C31 C30 H30B 108.8 . . ?
H30A C30 H30B 107.7 . . ?
N16 C31 C32 107.4(19) . . ?
N16 C31 C30 111.2(19) . . ?
C32 C31 C30 109.8(19) . . ?
N16 C31 H31 109.5 . . ?
C32 C31 H31 109.5 . . ?
C30 C31 H31 109.5 . . ?
C31 C32 H32A 109.5 . . ?
C31 C32 H32B 109.5 . . ?
H32A C32 H32B 109.5 . . ?
C31 C32 H32C 109.5 . . ?
H32A C32 H32C 109.5 . . ?
H32B C32 H32C 109.5 . . ?
O24 C33 H33A 109.5 . . ?
O24 C33 H33B 109.5 . . ?
H33A C33 H33B 109.5 . . ?
O24 C33 H33C 109.5 . . ?
H33A C33 H33C 109.5 . . ?
H33B C33 H33C 109.5 . . ?

loop_
_geom_bond_atom_site_label_1
_geom_bond_atom_site_label_2
_geom_bond_distance
_geom_bond_site_symmetry_2
_geom_bond_publ_flag
Cu1 O1 1.873(15) . ?
Cu1 N3 1.927(18) . ?
Cu1 O2 1.932(16) . ?
Cu1 N4 1.98(2) . ?
Cu1 Yb1 3.668(3) . ?
Cu2 O3 1.888(14) . ?
Cu2 N5 1.929(16) . ?
Cu2 O4 1.965(15) . ?
Cu2 N6 2.034(19) . ?
Cu2 O20 2.419(18) . ?
Cu2 Yb1 3.708(3) . ?
Cu3 O5 1.892(13) . ?
Cu3 O6 1.896(16) . ?
Cu3 N7 1.927(18) . ?
Cu3 N8 2.042(16) . ?
Cu3 Yb1 3.693(3) . ?
Cu4 O7 1.920(16) . ?
Cu4 N1 1.931(17) . ?
Cu4 O8 1.952(15) . ?
Cu4 N2 1.981(18) . ?
Cu4 Yb1 3.681(3) . ?
Cu5 O9 1.894(15) . ?
Cu5 O10 1.955(14) . ?
Cu5 N11 1.956(15) . ?
Cu5 N12 1.97(2) . ?
Cu5 Yb1 3.684(3) . ?
Cu6 N13 1.915(18) . ?
Cu6 O11 1.922(14) . ?
Cu6 O12 1.986(16) . ?
Cu6 N14 2.025(18) . ?
Cu6 Yb1 3.665(3) . ?
Cu7 O13 1.872(15) . ?
Cu7 N15 1.928(16) . ?
Cu7 O14 1.954(14) . ?
Cu7 N16 2.00(2) . ?
Cu7 Yb1 3.689(3) . ?
Cu8 O15 1.877(13) . ?
Cu8 O16 1.932(16) . ?
Cu8 N10 1.98(2) . ?
Cu8 N9 1.989(17) . ?
Cu8 Yb1 3.664(3) . ?
Yb1 O11 2.256(14) . ?
Yb1 O7 2.292(13) . ?
Yb1 O1 2.310(15) . ?
Yb1 O9 2.314(13) . ?
Yb1 O13 2.315(13) . ?
Yb1 O15 2.318(14) . ?
Yb1 O5 2.326(14) . ?
Yb1 O3 2.328(13) . ?
N1 C1 1.28(3) . ?
N1 O1 1.41(2) . ?
N2 C3 1.54(3) . ?
N2 H2A 0.8900 . ?
N2 H2B 0.8900 . ?
N3 C5 1.25(3) . ?
N3 O3 1.42(2) . ?
N4 C7 1.49(3) . ?
N4 H4A 0.8900 . ?
N4 H4B 0.8900 . ?
N5 C9 1.30(3) . ?
N5 O5 1.40(2) . ?
N6 C11 1.45(3) . ?
N6 H6A 0.8900 . ?
N6 H6B 0.8900 . ?
N7 C13 1.29(3) . ?
N7 O7 1.41(2) . ?
N8 C15 1.44(3) . ?
N8 H8A 0.8900 . ?
N8 H8B 0.8900 . ?
N9 C17 1.27(3) . ?
N9 O9 1.38(2) . ?
N10 C19 1.50(3) . ?
N10 H10A 0.8900 . ?
N10 H10B 0.8900 . ?
N11 C21 1.23(3) . ?
N11 O11 1.42(2) . ?
N12 C23 1.52(3) . ?
N12 H12A 0.8900 . ?
N12 H12B 0.8900 . ?
N13 C25 1.29(3) . ?
N13 O13 1.46(2) . ?
N14 C27 1.48(3) . ?
N14 H14A 0.8900 . ?
N14 H14B 0.8900 . ?
N15 C29 1.33(3) . ?
N15 O15 1.42(2) . ?
N16 C31 1.51(3) . ?
N16 H16A 0.8900 . ?
N16 H16B 0.8900 . ?
O2 C1 1.29(3) . ?
O4 C5 1.36(3) . ?
O6 C9 1.32(2) . ?
O8 C13 1.27(3) . ?
O10 C17 1.35(3) . ?
O12 C21 1.36(3) . ?
O14 C25 1.38(3) . ?
O16 C29 1.32(3) . ?
O17 H17C 0.8482 . ?
O17 H17D 0.8498 . ?
O18 H18D 0.8504 . ?
O18 H18E 0.8482 . ?
O19 H19B 0.8496 . ?
O19 H19C 0.8510 . ?
O20 H20F 0.8497 . ?
O20 H20G 0.8483 . ?
O21 H21B 0.8494 . ?
O21 H21C 0.8482 . ?
O22 H22E 0.8494 . ?
O22 H22F 0.8503 . ?
O23 H23C 0.8499 . ?
O23 H23D 0.8484 . ?
O24 C33 1.427(13) . ?
O24 H24 0.8200 . ?
O25 H25C 0.8511 . ?
O25 H25D 0.8487 . ?
O26 H26E 0.8501 . ?
O26 H26F 0.8515 . ?
O27 H27C 0.8495 . ?
O27 H27D 0.8506 . ?
O28 H28F 0.8485 . ?
O28 H28G 0.8507 . ?
O29 H29A 0.8506 . ?
O29 H29B 0.8484 . ?
O30 H30E 0.8503 . ?
O30 H30F 0.8489 . ?
O31 H31C 0.8486 . ?
O31 H31D 0.8507 . ?
O32 H32F 0.8496 . ?
O32 H32G 0.8496 . ?
O33 H33D 0.8503 . ?
O33 H33E 0.8493 . ?
O34 H34C 0.8496 . ?
O34 H34D 0.8494 . ?
O35 H35C 0.8498 . ?
O35 H35D 0.8497 . ?
O36 H36C 0.8489 . ?
O36 H36D 0.8499 . ?
O37 H37C 0.8511 . ?
O37 H37D 0.8505 . ?
O38 H38C 0.8489 . ?
O38 H38D 0.8497 . ?
O39 H39C 0.8492 . ?
O39 H39D 0.8499 . ?
O40 H40C 0.8498 . ?
O40 H40D 0.8478 . ?
O41 H41C 0.8498 . ?
O41 H41D 0.8503 . ?
O42 H42C 0.8487 . ?
O42 H42D 0.8513 . ?
O43 H43C 0.8509 . ?
O43 H43D 0.8492 . ?
O44 H44C 0.8486 . ?
O44 H44D 0.8495 . ?
C1 C2 1.55(3) . ?
C2 C3 1.62(3) . ?
C2 H2C 0.9700 . ?
C2 H2D 0.9700 . ?
C3 C4 1.42(3) . ?
C3 H3 0.9800 . ?
C4 H4C 0.9600 . ?
C4 H4D 0.9600 . ?
C4 H4E 0.9600 . ?
C5 C6 1.50(3) . ?
C6 C7 1.45(3) . ?
C6 H6C 0.9700 . ?
C6 H6D 0.9700 . ?
C7 C8 1.58(3) . ?
C7 H7 0.9800 . ?
C8 H8C 0.9600 . ?
C8 H8D 0.9600 . ?
C8 H8E 0.9600 . ?
C9 C10 1.55(3) . ?
C10 C11 1.47(3) . ?
C10 H10C 0.9700 . ?
C10 H10D 0.9700 . ?
C11 C12 1.53(3) . ?
C11 H11 0.9800 . ?
C12 H12C 0.9600 . ?
C12 H12D 0.9600 . ?
C12 H12E 0.9600 . ?
C13 C14 1.54(3) . ?
C14 C15 1.53(3) . ?
C14 H14C 0.9700 . ?
C14 H14D 0.9700 . ?
C15 C16 1.56(3) . ?
C15 H15 0.9800 . ?
C16 H16C 0.9600 . ?
C16 H16D 0.9600 . ?
C16 H2' 0.9600 . ?
C17 C18 1.47(3) . ?
C18 C19 1.43(3) . ?
C18 H18A 0.9700 . ?
C18 H18B 0.9700 . ?
C19 C20 1.57(3) . ?
C19 H19 0.9800 . ?
C20 H20A 0.9600 . ?
C20 H20B 0.9600 . ?
C20 H20C 0.9600 . ?
C21 C22 1.53(3) . ?
C22 C23 1.50(3) . ?
C22 H22A 0.9700 . ?
C22 H22B 0.9700 . ?
C23 C24 1.53(3) . ?
C23 H23 0.9800 . ?
C24 H24A 0.9600 . ?
C24 H24B 0.9600 . ?
C24 H24C 0.9600 . ?
C25 C26 1.50(3) . ?
C26 C27 1.46(3) . ?
C26 H26A 0.9700 . ?
C26 H26B 0.9700 . ?
C27 C28 1.48(3) . ?
C27 H27 0.9800 . ?
C28 H28A 0.9600 . ?
C28 H28B 0.9600 . ?
C28 H28C 0.9600 . ?
C29 C30 1.48(3) . ?
C30 C31 1.55(3) . ?
C30 H30A 0.9700 . ?
C30 H30B 0.9700 . ?
C31 C32 1.53(3) . ?
C31 H31 0.9800 . ?
C32 H32A 0.9600 . ?
C32 H32B 0.9600 . ?
C32 H32C 0.9600 . ?
C33 H33A 0.9600 . ?
C33 H33B 0.9600 . ?
C33 H33C 0.9600 . ?
